data_4117378
loop_
_publ_author_name
'Alex Rojas'
'Evangelina Mart\'inez-Morales'
'Claudio M. Zicovich-Wilson'
'Miguel A. Camblor'

_publ_contact_author_address 'Instituto de Ciencia de Materiales de Madrid'
_publ_contact_author_email macamblor@icmm.csic.es
_publ_contact_author_fax '+34 91 372 0623'
_publ_contact_author_name 'Miguel A. Camblor'
_publ_section_title
;
 Zeolite Synthesis in Fluoride Media: Structure Direction toward ITW by
 Small Methylimidazolium Cations
;
_journal_name_full 'Journal of the American Chemical Society'
_journal_page_first 2255
_journal_page_last 2263
_journal_paper_doi 10.1021/ja209832y
_journal_volume 134
_journal_year 2012
_chemical_formula_sum 'O2 Si'
_chemical_formula_weight 60.08
_space_group_IT_number 12
_symmetry_cell_setting monoclinic
_symmetry_space_group_name_Hall '-I 2y'
_symmetry_space_group_name_H-M 'I 1 2/m 1'
_audit_author_name MAC
_audit_creation_date 2011-10-19T10:45
_audit_creation_method 'from EXP file using GSAS2CIF'
_audit_update_record ' 2011-10-19T10:45  Initial CIF as created by GSAS2CIF'
_cell_angle_alpha 90.0
_cell_angle_beta 105.3959(7)
_cell_angle_gamma 90.0
_cell_formula_units_Z 48
_cell_length_a 10.32658(10)
_cell_length_b 14.99940(13)
_cell_length_c 17.71021(19)
_cell_volume 2644.74(5)
_computing_structure_refinement GSAS
_pd_block_id 2011-10-19T10:45|123TMIITWCALCINED|MAC|Overall
_pd_phase_name 'from /media/Datos/AZ/TMIDMI-ITW/estructuras/ITW_I2m_TO.cel'
_refine_ls_goodness_of_fit_all 1.83
_refine_ls_matrix_type full
_refine_ls_number_parameters 104
_refine_ls_number_restraints 24
_refine_ls_shift/su_max 0.03
_refine_ls_shift/su_mean 0.00
_cod_data_source_file ja209832y_si_004.cif
_cod_data_source_block 123TMIITWCALCINED_phase_1
_cod_database_code 4117378

loop_
_symmetry_equiv_pos_site_id
_symmetry_equiv_pos_as_xyz
1 +x,+y,+z
2 -x,+y,-z
-1 -x,-y,-z
-2 +x,-y,+z
101 +x+1/2,+y+1/2,+z+1/2
102 -x+1/2,+y+1/2,-z+1/2
-101 -x+1/2,-y+1/2,-z+1/2
-102 +x+1/2,-y+1/2,+z+1/2

loop_
_atom_site_type_symbol
_atom_site_label
_atom_site_fract_x
_atom_site_fract_y
_atom_site_fract_z
_atom_site_occupancy
_atom_site_thermal_displace_type
_atom_site_U_iso_or_equiv
_atom_site_symmetry_multiplicity
Si Si1 0.6480(6) 0.25466(25) 0.05257(28) 1.0 Uiso 0.0119(4) 8
Si Si1b 0.6482(6) 0.23512(25) 0.55264(29) 1.0 Uiso 0.0119(4) 8
Si Si2 0.6957(6) 0.39857(31) 0.34736(28) 1.0 Uiso 0.0119(4) 8
Si Si2b 0.7038(6) 0.40004(33) 0.82586(28) 1.0 Uiso 0.0119(4) 8
Si Si3 0.5981(6) 0.39808(32) 0.16597(24) 1.0 Uiso 0.0119(4) 8
Si Si3b 0.6105(5) 0.39765(30) 0.64486(27) 1.0 Uiso 0.0119(4) 8
O O4 0.0 0.7407(7) 0.5 1.0 Uiso 0.0103(7) 4
O O4b 0.0 0.7154(8) 0.0 1.0 Uiso 0.0103(7) 4
O O5 0.8121(11) 0.3320(6) 0.3998(5) 1.0 Uiso 0.0103(7) 8
O O5b 0.8197(12) 0.3421(6) 0.8817(5) 1.0 Uiso 0.0103(7) 8
O O6 0.1167(16) 0.0 0.6466(7) 1.0 Uiso 0.0103(7) 4
O O6b 0.1238(15) 0.0 0.1215(7) 1.0 Uiso 0.0103(7) 4
O O7 0.6631(11) 0.3305(6) 0.1113(5) 1.0 Uiso 0.0103(7) 8
O O7b 0.6591(12) 0.3373(6) 0.5883(5) 1.0 Uiso 0.0103(7) 8
O O8 0.4288(10) 0.3722(5) 0.1547(5) 1.0 Uiso 0.0103(7) 8
O O8b 0.4598(10) 0.3802(6) 0.6358(5) 1.0 Uiso 0.0103(7) 8
O O9 0.6949(11) 0.3809(6) 0.2576(5) 1.0 Uiso 0.0103(7) 8
O O9b 0.6858(11) 0.3769(6) 0.7303(5) 1.0 Uiso 0.0103(7) 8
O O10 0.2471(12) 0.2767(5) -0.0007(6) 1.0 Uiso 0.0103(7) 8
O O11 0.2396(15) 0.0 0.8686(7) 1.0 Uiso 0.0103(7) 4
O O11b 0.2431(16) 0.0 0.3443(7) 1.0 Uiso 0.0103(7) 4

loop_
_atom_type_symbol
_atom_type_number_in_cell
Si 48.0
O 96.0

loop_
_geom_angle_atom_site_label_1
_geom_angle_atom_site_label_2
_geom_angle_atom_site_label_3
_geom_angle
_geom_angle_site_symmetry_1
_geom_angle_site_symmetry_3
_geom_angle_publ_flag
O4 Si1 O5 106.6(6) 101_544 -101_655 n
O4 Si1 O7 114.2(6) 101_544 1_555 n
O4 Si1 O10 112.3(5) 101_544 2_655 n
O5 Si1 O7 107.0(6) -101_655 1_555 n
O5 Si1 O10 111.0(6) -101_655 2_655 n
O7 Si1 O10 105.7(6) 1_555 2_655 n
O4b Si1b O5b 105.7(6) 101_545 -101_656 n
O4b Si1b O7b 110.7(7) 101_545 1_555 n
O4b Si1b O10 107.6(5) 101_545 -102_555 n
O5b Si1b O7b 114.2(6) -101_656 1_555 n
O5b Si1b O10 108.1(6) -101_656 -102_555 n
O7b Si1b O10 110.2(5) 1_555 -102_555 n
O5 Si2 O8b 112.2(5) 1_555 2_656 n
O5 Si2 O9 105.6(5) 1_555 1_555 n
O5 Si2 O11 108.9(7) 1_555 101_554 n
O8b Si2 O9 112.5(6) 2_656 1_555 n
O8b Si2 O11 109.1(7) 2_656 101_554 n
O9 Si2 O11 108.4(6) 1_555 101_554 n
O5b Si2b O8 106.1(6) 1_555 2_656 n
O5b Si2b O9b 112.0(6) 1_555 1_555 n
O5b Si2b O11b 106.4(7) 1_555 101_555 n
O8 Si2b O9b 107.3(6) 2_656 1_555 n
O8 Si2b O11b 113.9(7) 2_656 101_555 n
O9b Si2b O11b 111.1(6) 1_555 101_555 n
O6 Si3 O7 111.7(6) 101_554 1_555 n
O6 Si3 O8 111.3(8) 101_554 1_555 n
O6 Si3 O9 106.2(6) 101_554 1_555 n
O7 Si3 O8 110.2(5) 1_555 1_555 n
O7 Si3 O9 103.8(6) 1_555 1_555 n
O8 Si3 O9 113.3(5) 1_555 1_555 n
O6b Si3b O7b 109.4(6) 101_555 1_555 n
O6b Si3b O8b 106.7(7) 101_555 1_555 n
O6b Si3b O9b 113.0(6) 101_555 1_555 n
O7b Si3b O8b 109.1(6) 1_555 1_555 n
O7b Si3b O9b 110.9(7) 1_555 1_555 n
O8b Si3b O9b 107.5(6) 1_555 1_555 n
Si1 O4 Si1 164.7(9) 101_455 102_555 n
Si1b O4b Si1b 158.6(10) 101_454 102_555 n
Si1 O5 Si2 150.1(8) -101_655 1_555 n
Si1b O5b Si2b 144.8(8) -101_656 1_555 n
Si3 O6 Si3 148.2(10) 101_445 -102_455 n
Si3b O6b Si3b 146.0(9) 101_444 -102_454 n
Si1 O7 Si3 150.5(8) 1_555 1_555 n
Si1b O7b Si3b 143.1(8) 1_555 1_555 n
Si2b O8 Si3 145.8(6) 2_656 1_555 n
Si2 O8b Si3b 155.6(7) 2_656 1_555 n
Si2 O9 Si3 140.5(7) 1_555 1_555 n
Si2b O9b Si3b 146.8(8) 1_555 1_555 n
Si1 O10 Si1b 161.7(6) 2_655 -102_343 n
Si2 O11 Si2 143.1(11) 101_445 -102_455 n
Si2b O11b Si2b 146.7(11) 101_444 -102_454 n

loop_
_geom_bond_atom_site_label_1
_geom_bond_atom_site_label_2
_geom_bond_distance
_geom_bond_site_symmetry_2
_geom_bond_publ_flag
Si1 O4 1.578(6) 101_544 n
Si1 O5 1.544(9) -101_544 n
Si1 O7 1.522(9) 1_555 n
Si1 O10 1.629(11) 2_655 n
Si1b Si3b 3.017(6) 1_555 n
Si1b O4b 1.594(6) 101_545 n
Si1b O5b 1.612(9) -101_545 n
Si1b O7b 1.650(9) 1_555 n
Si1b O10 1.575(11) -102_444 n
Si2 O5 1.647(11) 1_555 n
Si2 O8b 1.732(10) 2_656 n
Si2 O9 1.610(10) 1_555 n
Si2 O11 1.604(7) 101_554 n
Si2b Si2b 2.999(10) -2_565 n
Si2b O5b 1.592(11) 1_555 n
Si2b O8 1.554(10) 2_656 n
Si2b O9b 1.688(9) 1_555 n
Si2b O11b 1.565(7) 101_555 n
Si3 O6 1.589(6) 101_554 n
Si3 O7 1.662(10) 1_555 n
Si3 O8 1.750(11) 1_555 n
Si3 O9 1.685(10) 1_555 n
Si3b Si1b 3.017(6) 1_555 n
Si3b O6b 1.605(6) 101_555 n
Si3b O7b 1.530(10) 1_555 n
Si3b O8b 1.543(11) 1_555 n
Si3b O9b 1.539(11) 1_555 n
O4 Si1 1.578(6) 101_455 n
O4 Si1 1.578(6) 102_555 n
O4b Si1b 1.594(6) 101_454 n
O4b Si1b 1.594(6) 102_555 n
O5 Si1 1.544(9) -101_544 n
O5 Si2 1.647(11) 1_555 n
O5b Si1b 1.612(9) -101_545 n
O5b Si2b 1.592(11) 1_555 n
O6 Si3 1.589(6) 101_445 n
O6 Si3 1.589(6) -102_344 n
O6b Si3b 1.605(6) 101_444 n
O6b Si3b 1.605(6) -102_343 n
O7 Si1 1.522(9) 1_555 n
O7 Si3 1.662(10) 1_555 n
O7b Si1b 1.650(9) 1_555 n
O7b Si3b 1.530(10) 1_555 n
O8 Si2b 1.554(10) 2_656 n
O8 Si3 1.750(11) 1_555 n
O8b Si2 1.732(10) 2_656 n
O8b Si3b 1.543(11) 1_555 n
O9 Si2 1.610(10) 1_555 n
O9 Si3 1.685(10) 1_555 n
O9b Si2b 1.688(9) 1_555 n
O9b Si3b 1.539(11) 1_555 n
O10 Si1 1.629(11) 2_655 n
O10 Si1b 1.575(11) -102_343 n
O11 Si2 1.604(7) 101_445 n
O11 Si2 1.604(7) -102_344 n
O11b Si2b 1.565(7) 101_444 n
O11b Si2b 1.565(7) -102_343 n
